data_7006944
loop_
_publ_author_name
'Weidner, Tobias'
'Kr\"amer, Andreas'
'Bruhn, Clemens'
'Zharnikov, Michael'
'Shaporenko, Andrey'
'Siemeling, Ulrich'
'Tr\"ager, Frank'

_publ_section_title
;
 Novel tripod ligands for prickly self-assembled monolayers.
;
_journal_issue 23
_journal_name_full 'Dalton transactions (Cambridge, England : 2003)'
_journal_page_first 2767
_journal_page_last 2777
_journal_paper_doi 10.1039/b515727g
_journal_year 2006
_chemical_formula_moiety 'C15 H20 O3 S3 Si W'
_chemical_formula_sum 'C15 H20 O3 S3 Si W'
_chemical_formula_weight 556.43
_chemical_name_systematic
;
?
;
_space_group_IT_number 14
_symmetry_cell_setting monoclinic
_symmetry_Int_Tables_number 14
_symmetry_space_group_name_Hall '-P 2ybc'
_symmetry_space_group_name_H-M 'P 1 21/c 1'
_atom_sites_solution_hydrogens geom
_atom_sites_solution_primary direct
_atom_sites_solution_secondary difmap
_audit_creation_method SHELXL-97
_cell_angle_alpha 90.00
_cell_angle_beta 103.895(5)
_cell_angle_gamma 90.00
_cell_formula_units_Z 8
_cell_length_a 13.1471(8)
_cell_length_b 23.7606(19)
_cell_length_c 12.7676(8)
_cell_measurement_reflns_used 22112
_cell_measurement_temperature 213(2)
_cell_measurement_theta_max 26.10
_cell_measurement_theta_min 1.59
_cell_volume 3871.7(5)
_computing_structure_refinement 'SHELXL-97 (Sheldrick, 1997)'
_computing_structure_solution 'SHELXS-97 (Sheldrick, 1990)'
_diffrn_ambient_temperature 213(2)
_diffrn_detector 'image plate (34 cm diameter)'
_diffrn_detector_area_resol_mean 6.67
_diffrn_detector_type STOE
_diffrn_measured_fraction_theta_full 0.977
_diffrn_measured_fraction_theta_max 0.980
_diffrn_measurement_details ' 180 frames, detector distance = 130 mm'
_diffrn_measurement_device '2-circle goniometer'
_diffrn_measurement_device_type 'STOE IPDS 2'
_diffrn_measurement_method 'rotation method'
_diffrn_radiation_collimation '0.5 mm diameter, multiple pinhole'
_diffrn_radiation_monochromator 'plane graphite'
_diffrn_radiation_polarisn_norm 0
_diffrn_radiation_type 'Mo K\a'
_diffrn_radiation_wavelength 0.71073
_diffrn_reflns_av_R_equivalents 0.0435
_diffrn_reflns_av_sigmaI/netI 0.0349
_diffrn_reflns_limit_h_max 15
_diffrn_reflns_limit_h_min -15
_diffrn_reflns_limit_k_max 28
_diffrn_reflns_limit_k_min -28
_diffrn_reflns_limit_l_max 15
_diffrn_reflns_limit_l_min -15
_diffrn_reflns_number 26213
_diffrn_reflns_theta_full 25.50
_diffrn_reflns_theta_max 25.50
_diffrn_reflns_theta_min 1.60
_diffrn_source 'sealed X-ray tube, 12 x 0.4 mm long-fine focus'
_diffrn_source_current 30
_diffrn_source_power 1.50
_diffrn_source_voltage 50
_diffrn_standards_decay_% 0
_exptl_absorpt_coefficient_mu 6.362
_exptl_absorpt_correction_T_max 0.5659
_exptl_absorpt_correction_T_min 0.2361
_exptl_absorpt_correction_type integration
_exptl_crystal_colour green
_exptl_crystal_density_diffrn 1.909
_exptl_crystal_density_method 'not measured'
_exptl_crystal_description blocks
_exptl_crystal_F_000 2160
_exptl_crystal_size_max 0.32
_exptl_crystal_size_mid 0.25
_exptl_crystal_size_min 0.10
_refine_diff_density_max 0.518
_refine_diff_density_min -0.705
_refine_diff_density_rms 0.076
_refine_ls_extinction_coef 0.00066(2)
_refine_ls_extinction_expression Fc^*^=kFc[1+0.001xFc^2^\l^3^/sin(2\q)]^-1/4^
_refine_ls_extinction_method SHELXL
_refine_ls_goodness_of_fit_ref 0.914
_refine_ls_hydrogen_treatment constr
_refine_ls_matrix_type full
_refine_ls_number_parameters 422
_refine_ls_number_reflns 7152
_refine_ls_number_restraints 0
_refine_ls_restrained_S_all 0.914
_refine_ls_R_factor_all 0.0283
_refine_ls_R_factor_gt 0.0193
_refine_ls_shift/su_max 0.004
_refine_ls_shift/su_mean 0.000
_refine_ls_structure_factor_coef Fsqd
_refine_ls_weighting_details 'calc w=1/[\s^2^(Fo^2^)+(0.0164P)^2^+0.0000P] where P=(Fo^2^+2Fc^2^)/3'
_refine_ls_weighting_scheme calc
_refine_ls_wR_factor_gt 0.0382
_refine_ls_wR_factor_ref 0.0395
_reflns_number_gt 5825
_reflns_number_total 7152
_reflns_threshold_expression >2sigma(I)
_cod_data_source_file b515727g.txt
_cod_data_source_block i0034
_cod_original_sg_symbol_H-M 'P 21/c'
_cod_database_code 7006944

loop_
_symmetry_equiv_pos_as_xyz
'x, y, z'
'-x, y+1/2, -z+1/2'
'-x, -y, -z'
'x, -y-1/2, z-1/2'

loop_
_atom_site_label
_atom_site_type_symbol
_atom_site_fract_x
_atom_site_fract_y
_atom_site_fract_z
_atom_site_U_iso_or_equiv
_atom_site_adp_type
_atom_site_occupancy
_atom_site_symmetry_multiplicity
_atom_site_calc_flag
_atom_site_refinement_flags
_atom_site_disorder_assembly
_atom_site_disorder_group
C1 C 0.5150(3) 0.69241(13) 0.6582(3) 0.0363(8) Uani 1 1 d . . .
H1A H 0.5764 0.6990 0.6291 0.044 Uiso 1 1 calc R . .
H1B H 0.4637 0.7220 0.6304 0.044 Uiso 1 1 calc R . .
C2 C 0.5280(3) 0.56761(14) 0.7076(3) 0.0410(9) Uani 1 1 d . . .
H2A H 0.5232 0.5311 0.6712 0.049 Uiso 1 1 calc R . .
H2B H 0.6022 0.5779 0.7298 0.049 Uiso 1 1 calc R . .
C3 C 0.3134(3) 0.62196(13) 0.6087(3) 0.0363(8) Uani 1 1 d . . .
H3B H 0.2717 0.6333 0.5374 0.044 Uiso 1 1 calc R . .
H3A H 0.2917 0.5840 0.6241 0.044 Uiso 1 1 calc R . .
C4 C 0.5542(4) 0.77213(14) 0.8232(4) 0.0545(11) Uani 1 1 d . . .
H4A H 0.4859 0.7874 0.7890 0.065 Uiso 1 1 calc R . .
H4B H 0.6068 0.7891 0.7914 0.065 Uiso 1 1 calc R . .
H4C H 0.5704 0.7803 0.8998 0.065 Uiso 1 1 calc R . .
C5 C 0.5937(3) 0.53909(16) 0.9233(3) 0.0510(10) Uani 1 1 d . . .
H5A H 0.6462 0.5685 0.9314 0.061 Uiso 1 1 calc R . .
H5B H 0.6205 0.5049 0.8983 0.061 Uiso 1 1 calc R . .
H5C H 0.5774 0.5321 0.9923 0.061 Uiso 1 1 calc R . .
C6 C 0.1574(3) 0.65633(15) 0.7118(4) 0.0458(9) Uani 1 1 d . . .
H6A H 0.1497 0.6168 0.7273 0.055 Uiso 1 1 calc R . .
H6B H 0.1120 0.6655 0.6420 0.055 Uiso 1 1 calc R . .
H6C H 0.1382 0.6791 0.7671 0.055 Uiso 1 1 calc R . .
C7 C 0.4759(3) 0.60445(13) 0.4735(3) 0.0356(8) Uani 1 1 d . . .
C8 C 0.5761(3) 0.59549(16) 0.4593(4) 0.0520(10) Uani 1 1 d . . .
H8A H 0.6336 0.5978 0.5194 0.062 Uiso 1 1 calc R . .
C9 C 0.5936(4) 0.58319(17) 0.3585(4) 0.0626(13) Uani 1 1 d . . .
H9A H 0.6622 0.5779 0.3503 0.075 Uiso 1 1 calc R . .
C10 C 0.5088(4) 0.57885(15) 0.2705(4) 0.0611(13) Uani 1 1 d . . .
H10A H 0.5197 0.5701 0.2022 0.073 Uiso 1 1 calc R . .
C11 C 0.4098(4) 0.58719(16) 0.2823(4) 0.0585(12) Uani 1 1 d . . .
H11A H 0.3526 0.5843 0.2221 0.070 Uiso 1 1 calc R . .
C12 C 0.3930(3) 0.59987(14) 0.3823(3) 0.0440(9) Uani 1 1 d . . .
H12A H 0.3242 0.6056 0.3891 0.053 Uiso 1 1 calc R . .
C13 C 0.5233(3) 0.65322(14) 1.0268(3) 0.0371(8) Uani 1 1 d . . .
C14 C 0.3609(3) 0.72386(13) 0.9359(3) 0.0355(8) Uani 1 1 d . . .
C15 C 0.3249(3) 0.61050(13) 0.9606(3) 0.0354(8) Uani 1 1 d . . .
C16 C 0.1160(3) 0.45587(13) 0.9210(3) 0.0348(8) Uani 1 1 d . . .
H16A H 0.0526 0.4788 0.8982 0.042 Uiso 1 1 calc R . .
H16B H 0.1716 0.4797 0.9638 0.042 Uiso 1 1 calc R . .
C17 C 0.1726(3) 0.33303(13) 0.9879(3) 0.0348(8) Uani 1 1 d . . .
H17A H 0.2407 0.3463 0.9793 0.042 Uiso 1 1 calc R . .
H17B H 0.1849 0.3096 1.0529 0.042 Uiso 1 1 calc R . .
C18 C -0.0509(3) 0.37527(14) 0.9598(3) 0.0369(8) Uani 1 1 d . . .
H18A H -0.0599 0.3380 0.9891 0.044 Uiso 1 1 calc R . .
H18B H -0.0925 0.4019 0.9907 0.044 Uiso 1 1 calc R . .
C19 C 0.1428(4) 0.49282(15) 0.7233(4) 0.0534(11) Uani 1 1 d . . .
H19A H 0.1922 0.5208 0.7604 0.064 Uiso 1 1 calc R . .
H19B H 0.0721 0.5074 0.7122 0.064 Uiso 1 1 calc R . .
H19C H 0.1573 0.4842 0.6541 0.064 Uiso 1 1 calc R . .
C20 C 0.2211(3) 0.25102(14) 0.8521(3) 0.0428(9) Uani 1 1 d . . .
H20A H 0.2476 0.2273 0.9146 0.051 Uiso 1 1 calc R . .
H20B H 0.2757 0.2767 0.8430 0.051 Uiso 1 1 calc R . .
H20C H 0.1997 0.2276 0.7883 0.051 Uiso 1 1 calc R . .
C21 C -0.1875(3) 0.31235(15) 0.8058(3) 0.0485(10) Uani 1 1 d . . .
H21A H -0.2403 0.3195 0.8458 0.058 Uiso 1 1 calc R . .
H21B H -0.1459 0.2800 0.8363 0.058 Uiso 1 1 calc R . .
H21C H -0.2215 0.3049 0.7308 0.058 Uiso 1 1 calc R . .
C22 C 0.1154(2) 0.41527(13) 1.1508(3) 0.0316(7) Uani 1 1 d . . .
C23 C 0.1572(3) 0.46701(14) 1.1922(3) 0.0399(9) Uani 1 1 d . . .
H23A H 0.1763 0.4935 1.1457 0.048 Uiso 1 1 calc R . .
C24 C 0.1710(3) 0.48012(16) 1.3005(3) 0.0519(10) Uani 1 1 d . . .
H24A H 0.1989 0.5153 1.3264 0.062 Uiso 1 1 calc R . .
C25 C 0.1442(3) 0.44190(17) 1.3704(3) 0.0515(10) Uani 1 1 d . . .
H25A H 0.1540 0.4508 1.4439 0.062 Uiso 1 1 calc R . .
C26 C 0.1025(3) 0.39018(17) 1.3317(3) 0.0493(10) Uani 1 1 d . . .
H26A H 0.0839 0.3638 1.3787 0.059 Uiso 1 1 calc R . .
C27 C 0.0887(3) 0.37763(15) 1.2232(3) 0.0422(9) Uani 1 1 d . . .
H27A H 0.0604 0.3425 1.1976 0.051 Uiso 1 1 calc R . .
C28 C 0.1387(3) 0.33357(14) 0.6272(3) 0.0422(9) Uani 1 1 d . . .
C29 C -0.0342(3) 0.40083(14) 0.5869(3) 0.0393(8) Uani 1 1 d . . .
C30 C -0.0408(3) 0.28774(15) 0.6318(3) 0.0402(8) Uani 1 1 d . . .
O1 O 0.5891(2) 0.65400(11) 1.1067(2) 0.0518(7) Uani 1 1 d . . .
O2 O 0.3285(2) 0.76589(10) 0.9612(2) 0.0515(7) Uani 1 1 d . . .
O3 O 0.2724(2) 0.58288(11) 1.0028(2) 0.0496(7) Uani 1 1 d . . .
O4 O 0.1999(2) 0.32043(14) 0.5779(2) 0.0612(8) Uani 1 1 d . . .
O5 O -0.0748(2) 0.42930(11) 0.5152(2) 0.0543(7) Uani 1 1 d . . .
O6 O -0.0820(2) 0.24847(11) 0.5847(3) 0.0643(9) Uani 1 1 d . . .
Si1 Si 0.45615(7) 0.62197(4) 0.60919(8) 0.0310(2) Uani 1 1 d . . .
Si2 Si 0.08967(7) 0.39548(3) 1.00545(8) 0.0300(2) Uani 1 1 d . . .
S1 S 0.55349(6) 0.69724(3) 0.80325(7) 0.03188(19) Uani 1 1 d . . .
S2 S 0.47677(7) 0.56093(3) 0.82659(7) 0.03328(19) Uani 1 1 d . . .
S3 S 0.29147(6) 0.67044(3) 0.70977(7) 0.03228(18) Uani 1 1 d . . .
S4 S 0.15534(7) 0.42986(3) 0.80362(7) 0.03383(19) Uani 1 1 d . . .
S5 S 0.11032(6) 0.29074(3) 0.87137(7) 0.03246(18) Uani 1 1 d . . .
S6 S -0.10347(6) 0.37332(3) 0.81398(7) 0.03260(19) Uani 1 1 d . . .
W1 W 0.416373(10) 0.653795(5) 0.891581(11) 0.02902(4) Uani 1 1 d . . .
W2 W 0.035158(10) 0.352270(5) 0.706549(11) 0.03124(4) Uani 1 1 d . . .

loop_
_atom_site_aniso_label
_atom_site_aniso_U_11
_atom_site_aniso_U_22
_atom_site_aniso_U_33
_atom_site_aniso_U_23
_atom_site_aniso_U_13
_atom_site_aniso_U_12
C1 0.0362(19) 0.0384(18) 0.033(2) 0.0026(15) 0.0053(16) -0.0090(14)
C2 0.042(2) 0.0349(17) 0.048(2) 0.0056(16) 0.0155(18) 0.0073(15)
C3 0.0362(19) 0.0357(17) 0.036(2) -0.0065(15) 0.0075(16) -0.0047(14)
C4 0.079(3) 0.0354(19) 0.056(3) -0.0119(18) 0.031(2) -0.0157(19)
C5 0.056(2) 0.047(2) 0.046(3) 0.0029(18) 0.003(2) 0.0186(18)
C6 0.0368(19) 0.045(2) 0.058(3) -0.0071(18) 0.0150(18) 0.0002(16)
C7 0.045(2) 0.0287(16) 0.036(2) -0.0030(14) 0.0164(17) -0.0033(14)
C8 0.051(2) 0.054(2) 0.057(3) -0.012(2) 0.023(2) -0.0046(18)
C9 0.077(3) 0.050(2) 0.079(4) -0.016(2) 0.053(3) -0.009(2)
C10 0.117(4) 0.0327(19) 0.047(3) -0.0058(18) 0.046(3) -0.013(2)
C11 0.091(4) 0.045(2) 0.038(3) -0.0051(18) 0.012(2) 0.004(2)
C12 0.055(2) 0.0403(19) 0.036(2) -0.0066(16) 0.0107(19) 0.0019(16)
C13 0.0382(19) 0.0376(18) 0.039(2) 0.0025(15) 0.0152(17) -0.0035(15)
C14 0.0333(18) 0.0372(18) 0.032(2) -0.0012(15) 0.0000(15) -0.0009(14)
C15 0.0330(18) 0.0349(17) 0.036(2) -0.0041(15) 0.0032(16) 0.0091(14)
C16 0.0344(18) 0.0292(16) 0.039(2) -0.0054(14) 0.0045(15) -0.0006(13)
C17 0.0373(18) 0.0329(16) 0.035(2) -0.0008(14) 0.0103(16) 0.0036(14)
C18 0.0324(18) 0.0396(18) 0.039(2) -0.0045(15) 0.0094(16) -0.0031(14)
C19 0.071(3) 0.041(2) 0.050(3) 0.0107(18) 0.019(2) -0.0068(19)
C20 0.046(2) 0.0341(18) 0.051(2) -0.0020(16) 0.0172(19) 0.0085(15)
C21 0.047(2) 0.0406(19) 0.056(3) -0.0099(18) 0.008(2) -0.0161(16)
C22 0.0273(17) 0.0352(17) 0.031(2) -0.0010(14) 0.0052(15) 0.0052(13)
C23 0.043(2) 0.0377(18) 0.039(2) -0.0057(15) 0.0102(18) 0.0023(15)
C24 0.058(3) 0.050(2) 0.046(3) -0.0156(19) 0.009(2) -0.0040(19)
C25 0.053(2) 0.065(3) 0.033(2) -0.0106(19) 0.0040(19) 0.008(2)
C26 0.047(2) 0.062(2) 0.039(2) 0.0053(19) 0.0109(19) 0.0000(18)
C27 0.044(2) 0.0437(19) 0.037(2) -0.0012(16) 0.0055(18) -0.0006(16)
C28 0.046(2) 0.0415(19) 0.035(2) -0.0033(15) 0.0013(18) -0.0003(16)
C29 0.039(2) 0.0378(18) 0.040(2) -0.0040(16) 0.0073(17) 0.0010(15)
C30 0.042(2) 0.0429(19) 0.038(2) -0.0020(16) 0.0125(17) 0.0014(16)
O1 0.0451(15) 0.0696(18) 0.0346(16) 0.0044(13) -0.0021(13) -0.0088(13)
O2 0.0553(16) 0.0423(14) 0.0519(18) -0.0173(12) 0.0034(14) 0.0135(12)
O3 0.0403(15) 0.0537(15) 0.0607(19) 0.0146(14) 0.0240(14) -0.0018(12)
O4 0.0557(18) 0.087(2) 0.048(2) -0.0112(15) 0.0275(16) 0.0061(15)
O5 0.0602(18) 0.0548(16) 0.0386(17) 0.0090(13) -0.0062(14) 0.0059(13)
O6 0.071(2) 0.0503(16) 0.071(2) -0.0325(15) 0.0161(17) -0.0191(14)
Si1 0.0333(5) 0.0303(4) 0.0297(5) -0.0011(4) 0.0080(4) -0.0021(4)
Si2 0.0294(5) 0.0289(4) 0.0312(5) -0.0024(4) 0.0064(4) 0.0002(3)
S1 0.0320(4) 0.0307(4) 0.0309(5) -0.0014(3) 0.0035(4) -0.0045(3)
S2 0.0374(5) 0.0275(4) 0.0359(5) 0.0029(3) 0.0106(4) 0.0030(3)
S3 0.0300(4) 0.0299(4) 0.0359(5) -0.0013(3) 0.0059(4) 0.0017(3)
S4 0.0352(4) 0.0304(4) 0.0361(5) 0.0011(3) 0.0089(4) -0.0025(3)
S5 0.0333(4) 0.0271(4) 0.0373(5) -0.0004(3) 0.0091(4) 0.0013(3)
S6 0.0296(4) 0.0279(4) 0.0385(5) -0.0004(3) 0.0046(4) -0.0007(3)
W1 0.03078(7) 0.02692(6) 0.02943(8) 0.00018(5) 0.00736(6) 0.00105(5)
W2 0.03364(8) 0.02833(7) 0.03097(8) -0.00207(5) 0.00625(6) -0.00065(5)

loop_
_atom_type_symbol
_atom_type_description
_atom_type_scat_dispersion_real
_atom_type_scat_dispersion_imag
_atom_type_scat_source
C C 0.0033 0.0016 'International Tables Vol C Tables 4.2.6.8 and 6.1.1.4'
H H 0.0000 0.0000 'International Tables Vol C Tables 4.2.6.8 and 6.1.1.4'
O O 0.0106 0.0060 'International Tables Vol C Tables 4.2.6.8 and 6.1.1.4'
Si Si 0.0817 0.0704 'International Tables Vol C Tables 4.2.6.8 and 6.1.1.4'
S S 0.1246 0.1234 'International Tables Vol C Tables 4.2.6.8 and 6.1.1.4'
W W -0.8490 6.8722 'International Tables Vol C Tables 4.2.6.8 and 6.1.1.4'

loop_
_geom_angle_atom_site_label_1
_geom_angle_atom_site_label_2
_geom_angle_atom_site_label_3
_geom_angle
_geom_angle_site_symmetry_1
_geom_angle_site_symmetry_3
_geom_angle_publ_flag
S1 C1 Si1 112.88(17) . . ?
S1 C1 H1A 109.0 . . ?
Si1 C1 H1A 109.0 . . ?
S1 C1 H1B 109.0 . . ?
Si1 C1 H1B 109.0 . . ?
H1A C1 H1B 107.8 . . ?
S2 C2 Si1 113.00(18) . . ?
S2 C2 H2A 109.0 . . ?
Si1 C2 H2A 109.0 . . ?
S2 C2 H2B 109.0 . . ?
Si1 C2 H2B 109.0 . . ?
H2A C2 H2B 107.8 . . ?
S3 C3 Si1 109.22(17) . . ?
S3 C3 H3B 109.8 . . ?
Si1 C3 H3B 109.8 . . ?
S3 C3 H3A 109.8 . . ?
Si1 C3 H3A 109.8 . . ?
H3B C3 H3A 108.3 . . ?
S1 C4 H4A 109.5 . . ?
S1 C4 H4B 109.5 . . ?
H4A C4 H4B 109.5 . . ?
S1 C4 H4C 109.5 . . ?
H4A C4 H4C 109.5 . . ?
H4B C4 H4C 109.5 . . ?
S2 C5 H5A 109.5 . . ?
S2 C5 H5B 109.5 . . ?
H5A C5 H5B 109.5 . . ?
S2 C5 H5C 109.5 . . ?
H5A C5 H5C 109.5 . . ?
H5B C5 H5C 109.5 . . ?
S3 C6 H6A 109.5 . . ?
S3 C6 H6B 109.5 . . ?
H6A C6 H6B 109.5 . . ?
S3 C6 H6C 109.5 . . ?
H6A C6 H6C 109.5 . . ?
H6B C6 H6C 109.5 . . ?
C8 C7 C12 117.1(4) . . ?
C8 C7 Si1 120.3(3) . . ?
C12 C7 Si1 122.6(3) . . ?
C7 C8 C9 121.7(4) . . ?
C7 C8 H8A 119.2 . . ?
C9 C8 H8A 119.2 . . ?
C10 C9 C8 119.1(4) . . ?
C10 C9 H9A 120.4 . . ?
C8 C9 H9A 120.4 . . ?
C11 C10 C9 120.3(4) . . ?
C11 C10 H10A 119.8 . . ?
C9 C10 H10A 119.8 . . ?
C10 C11 C12 120.3(5) . . ?
C10 C11 H11A 119.9 . . ?
C12 C11 H11A 119.9 . . ?
C11 C12 C7 121.5(4) . . ?
C11 C12 H12A 119.2 . . ?
C7 C12 H12A 119.2 . . ?
O1 C13 W1 178.1(3) . . ?
O2 C14 W1 179.1(3) . . ?
O3 C15 W1 177.6(3) . . ?
S4 C16 Si2 110.11(16) . . ?
S4 C16 H16A 109.6 . . ?
Si2 C16 H16A 109.6 . . ?
S4 C16 H16B 109.6 . . ?
Si2 C16 H16B 109.6 . . ?
H16A C16 H16B 108.2 . . ?
S5 C17 Si2 111.87(18) . . ?
S5 C17 H17A 109.2 . . ?
Si2 C17 H17A 109.2 . . ?
S5 C17 H17B 109.2 . . ?
Si2 C17 H17B 109.2 . . ?
H17A C17 H17B 107.9 . . ?
S6 C18 Si2 115.5(2) . . ?
S6 C18 H18A 108.4 . . ?
Si2 C18 H18A 108.4 . . ?
S6 C18 H18B 108.4 . . ?
Si2 C18 H18B 108.4 . . ?
H18A C18 H18B 107.5 . . ?
S4 C19 H19A 109.5 . . ?
S4 C19 H19B 109.5 . . ?
H19A C19 H19B 109.5 . . ?
S4 C19 H19C 109.5 . . ?
H19A C19 H19C 109.5 . . ?
H19B C19 H19C 109.5 . . ?
S5 C20 H20A 109.5 . . ?
S5 C20 H20B 109.5 . . ?
H20A C20 H20B 109.5 . . ?
S5 C20 H20C 109.5 . . ?
H20A C20 H20C 109.5 . . ?
H20B C20 H20C 109.5 . . ?
S6 C21 H21A 109.5 . . ?
S6 C21 H21B 109.5 . . ?
H21A C21 H21B 109.5 . . ?
S6 C21 H21C 109.5 . . ?
H21A C21 H21C 109.5 . . ?
H21B C21 H21C 109.5 . . ?
C27 C22 C23 117.0(3) . . ?
C27 C22 Si2 119.0(3) . . ?
C23 C22 Si2 124.0(3) . . ?
C24 C23 C22 121.4(4) . . ?
C24 C23 H23A 119.3 . . ?
C22 C23 H23A 119.3 . . ?
C25 C24 C23 120.4(4) . . ?
C25 C24 H24A 119.8 . . ?
C23 C24 H24A 119.8 . . ?
C24 C25 C26 119.6(4) . . ?
C24 C25 H25A 120.2 . . ?
C26 C25 H25A 120.2 . . ?
C27 C26 C25 119.5(4) . . ?
C27 C26 H26A 120.2 . . ?
C25 C26 H26A 120.2 . . ?
C26 C27 C22 122.2(3) . . ?
C26 C27 H27A 118.9 . . ?
C22 C27 H27A 118.9 . . ?
O4 C28 W2 177.6(3) . . ?
O5 C29 W2 179.3(4) . . ?
O6 C30 W2 176.5(3) . . ?
C7 Si1 C3 111.11(16) . . ?
C7 Si1 C1 111.70(15) . . ?
C3 Si1 C1 109.36(15) . . ?
C7 Si1 C2 107.91(16) . . ?
C3 Si1 C2 110.02(16) . . ?
C1 Si1 C2 106.64(16) . . ?
C18 Si2 C22 107.79(16) . . ?
C18 Si2 C16 108.88(16) . . ?
C22 Si2 C16 111.38(15) . . ?
C18 Si2 C17 108.56(15) . . ?
C22 Si2 C17 110.15(15) . . ?
C16 Si2 C17 110.01(16) . . ?
C4 S1 C1 101.48(18) . . ?
C4 S1 W1 108.49(14) . . ?
C1 S1 W1 111.89(11) . . ?
C2 S2 W1 113.88(11) . . ?
C3 S3 W1 112.11(12) . . ?
C5 S2 C2 99.92(19) . . ?
C5 S2 W1 107.89(13) . . ?
C6 S3 C3 102.50(17) . . ?
C6 S3 W1 112.31(15) . . ?
C19 S4 C16 100.53(18) . . ?
C19 S4 W2 111.30(15) . . ?
C20 S5 C17 100.46(17) . . ?
C20 S5 W2 110.63(13) . . ?
C16 S4 W2 112.52(11) . . ?
C17 S5 W2 111.49(11) . . ?
C18 S6 W2 113.87(11) . . ?
C21 S6 C18 98.97(18) . . ?
C21 S6 W2 108.28(14) . . ?
C15 W1 C13 89.32(14) . . ?
C15 W1 C14 90.29(14) . . ?
C13 W1 C14 89.41(14) . . ?
C15 W1 S3 99.35(10) . . ?
C13 W1 S3 170.12(10) . . ?
C14 W1 S3 85.83(10) . . ?
C15 W1 S2 87.96(9) . . ?
C13 W1 S2 93.87(10) . . ?
C14 W1 S2 176.27(10) . . ?
S3 W1 S2 91.20(3) . . ?
C15 W1 S1 171.34(9) . . ?
C13 W1 S1 87.62(10) . . ?
C14 W1 S1 97.77(11) . . ?
S3 W1 S1 84.46(3) . . ?
S2 W1 S1 84.17(3) . . ?
C28 W2 C30 84.55(15) . . ?
C28 W2 C29 88.90(15) . . ?
C30 W2 C29 89.66(15) . . ?
C28 W2 S4 89.35(11) . . ?
C30 W2 S4 172.79(11) . . ?
C29 W2 S4 94.09(10) . . ?
C28 W2 S5 96.80(11) . . ?
C30 W2 S5 90.25(11) . . ?
C29 W2 S5 174.27(11) . . ?
S4 W2 S5 86.64(3) . . ?
C28 W2 S6 177.89(11) . . ?
C30 W2 S6 93.94(11) . . ?
C29 W2 S6 92.57(11) . . ?
S4 W2 S6 92.06(3) . . ?
S5 W2 S6 81.72(3) . . ?

loop_
_geom_bond_atom_site_label_1
_geom_bond_atom_site_label_2
_geom_bond_distance
_geom_bond_site_symmetry_2
_geom_bond_publ_flag
C1 S1 1.803(4) . ?
C1 Si1 1.886(3) . ?
C1 H1A 0.9800 . ?
C1 H1B 0.9800 . ?
C2 S2 1.810(4) . ?
C2 Si1 1.889(3) . ?
C2 H2A 0.9800 . ?
C2 H2B 0.9800 . ?
C3 S3 1.804(3) . ?
C3 Si1 1.875(4) . ?
C3 H3B 0.9800 . ?
C3 H3A 0.9800 . ?
C4 S1 1.797(3) . ?
C4 H4A 0.9700 . ?
C4 H4B 0.9700 . ?
C4 H4C 0.9700 . ?
C5 S2 1.802(4) . ?
C5 H5A 0.9700 . ?
C5 H5B 0.9700 . ?
C5 H5C 0.9700 . ?
C6 S3 1.801(4) . ?
C6 H6A 0.9700 . ?
C6 H6B 0.9700 . ?
C6 H6C 0.9700 . ?
C7 C8 1.389(5) . ?
C7 C12 1.394(5) . ?
C7 Si1 1.860(4) . ?
C8 C9 1.392(6) . ?
C8 H8A 0.9400 . ?
C9 C10 1.384(7) . ?
C9 H9A 0.9400 . ?
C10 C11 1.361(7) . ?
C10 H10A 0.9400 . ?
C11 C12 1.380(6) . ?
C11 H11A 0.9400 . ?
C12 H12A 0.9400 . ?
C13 O1 1.168(4) . ?
C13 W1 1.948(4) . ?
C14 O2 1.162(4) . ?
C14 W1 1.955(3) . ?
C15 O3 1.174(4) . ?
C15 W1 1.946(4) . ?
C16 S4 1.808(4) . ?
C16 Si2 1.876(3) . ?
C16 H16A 0.9800 . ?
C16 H16B 0.9800 . ?
C17 S5 1.819(3) . ?
C17 Si2 1.886(3) . ?
C17 H17A 0.9800 . ?
C17 H17B 0.9800 . ?
C18 S6 1.825(4) . ?
C18 Si2 1.862(3) . ?
C18 H18A 0.9800 . ?
C18 H18B 0.9800 . ?
C19 S4 1.798(4) . ?
C19 H19A 0.9700 . ?
C19 H19B 0.9700 . ?
C19 H19C 0.9700 . ?
C20 S5 1.801(3) . ?
C20 H20A 0.9700 . ?
C20 H20B 0.9700 . ?
C20 H20C 0.9700 . ?
C21 S6 1.810(3) . ?
C21 H21A 0.9700 . ?
C21 H21B 0.9700 . ?
C21 H21C 0.9700 . ?
C22 C27 1.390(5) . ?
C22 C23 1.397(5) . ?
C22 Si2 1.865(4) . ?
C23 C24 1.386(5) . ?
C23 H23A 0.9400 . ?
C24 C25 1.377(6) . ?
C24 H24A 0.9400 . ?
C25 C26 1.387(5) . ?
C25 H25A 0.9400 . ?
C26 C27 1.386(5) . ?
C26 H26A 0.9400 . ?
C27 H27A 0.9400 . ?
C28 O4 1.176(5) . ?
C28 W2 1.935(4) . ?
C29 O5 1.160(4) . ?
C29 W2 1.956(4) . ?
C30 O6 1.171(4) . ?
C30 W2 1.949(4) . ?
S1 W1 2.5619(9) . ?
S2 W1 2.5503(8) . ?
S3 W1 2.5319(9) . ?
S4 W2 2.5477(8) . ?
S5 W2 2.5581(9) . ?
S6 W2 2.5795(9) . ?
